data_1564557
loop_
_publ_author_name
'Yakushev, Ilya A.'
'Stolarov, Igor P.'
'Cherkashina, Natalia V.'
'Churakov, Andrei V.'
'Zubavichus, Yan V.'
'Markov, Alexander A.'
'Gekhman, Alexander E.'
'Vargaftik, Michael N.'

_publ_section_title
;
 Two routes to platinum-based carboxylate-bridged heterometallics
;
_journal_name_full 'Inorganica Chimica Acta'
_journal_page_first 119631
_journal_paper_doi 10.1016/j.ica.2020.119631
_journal_volume 508
_journal_year 2020
_chemical_formula_moiety 'C20 H34 Nd2 O22 Pt2, 2(C2 H4 O2)'
_chemical_formula_sum 'C24 H42 Nd2 O26 Pt2'
_chemical_formula_weight 1425.23
_space_group_crystal_system monoclinic
_space_group_IT_number 14
_space_group_name_Hall '-P 2yn'
_space_group_name_H-M_alt 'P 1 21/n 1'
_atom_sites_solution_hydrogens mixed
_atom_sites_solution_primary difmap
_cell_angle_alpha 90
_cell_angle_beta 90.927(17)
_cell_angle_gamma 90
_cell_formula_units_Z 2
_cell_length_a 8.8040(18)
_cell_length_b 19.738(3)
_cell_length_c 11.8400(16)
_cell_measurement_reflns_used 8034
_cell_measurement_temperature 100(2)
_cell_measurement_theta_max 38.50
_cell_measurement_theta_min 2.74
_cell_volume 2057.2(6)
_computing_cell_refinement 'XDS (Kabsch, 2010)'
_computing_data_collection 'Marccd (Doyle, 2011)'
_computing_data_reduction XDS
_computing_molecular_graphics 'Bruker SHELXTL'
_computing_publication_material 'Bruker SHELXTL'
_computing_structure_refinement 'SHELXL-2017/1 (Sheldrick, 2017)'
_computing_structure_solution 'SHELXT-2014/5 (Sheldrick, 2015)'
_diffrn_ambient_temperature 100(2)
_diffrn_measured_fraction_theta_full 0.997
_diffrn_measured_fraction_theta_max 0.964
_diffrn_measurement_device_type 'Rayonix SX165 CCD'
_diffrn_measurement_method \f
_diffrn_radiation_type synchrotron
_diffrn_radiation_wavelength 0.96989
_diffrn_reflns_av_R_equivalents 0.0363
_diffrn_reflns_av_unetI/netI 0.0332
_diffrn_reflns_Laue_measured_fraction_full 0.997
_diffrn_reflns_Laue_measured_fraction_max 0.964
_diffrn_reflns_limit_h_max 11
_diffrn_reflns_limit_h_min -10
_diffrn_reflns_limit_k_max 23
_diffrn_reflns_limit_k_min -25
_diffrn_reflns_limit_l_max 14
_diffrn_reflns_limit_l_min -14
_diffrn_reflns_number 20082
_diffrn_reflns_point_group_measured_fraction_full 0.997
_diffrn_reflns_point_group_measured_fraction_max 0.964
_diffrn_reflns_theta_full 35.587
_diffrn_reflns_theta_max 38.498
_diffrn_reflns_theta_min 2.738
_exptl_absorpt_coefficient_mu 15.308
_exptl_absorpt_correction_T_max 1.000
_exptl_absorpt_correction_T_min 0.001
_exptl_absorpt_correction_type empirical
_exptl_absorpt_process_details 'XDS (Kabsch, 2010)'
_exptl_crystal_colour colourless
_exptl_crystal_density_diffrn 2.301
_exptl_crystal_description prism
_exptl_crystal_F_000 1340
_exptl_crystal_size_max 0.200
_exptl_crystal_size_mid 0.100
_exptl_crystal_size_min 0.080
_refine_diff_density_max 1.214
_refine_diff_density_min -1.260
_refine_diff_density_rms 0.178
_refine_ls_extinction_coef 0.00045(6)
_refine_ls_extinction_expression Fc^*^=kFc[1+0.001xFc^2^\l^3^/sin(2\q)]^-1/4^
_refine_ls_extinction_method 'SHELXL-2017/1 (Sheldrick 2017)'
_refine_ls_goodness_of_fit_ref 1.131
_refine_ls_hydrogen_treatment mixed
_refine_ls_matrix_type full
_refine_ls_number_parameters 263
_refine_ls_number_reflns 4390
_refine_ls_number_restraints 1
_refine_ls_restrained_S_all 1.131
_refine_ls_R_factor_all 0.0437
_refine_ls_R_factor_gt 0.0308
_refine_ls_shift/su_max 0.014
_refine_ls_shift/su_mean 0.000
_refine_ls_structure_factor_coef Fsqd
_refine_ls_weighting_details 'w=1/[\s^2^(Fo^2^)+(0.0294P)^2^+6.5698P] where P=(Fo^2^+2Fc^2^)/3'
_refine_ls_weighting_scheme calc
_refine_ls_wR_factor_gt 0.0669
_refine_ls_wR_factor_ref 0.0738
_reflns_Friedel_coverage 0.000
_reflns_Friedel_fraction_full .
_reflns_Friedel_fraction_max .
_reflns_number_gt 3628
_reflns_number_total 4390
_reflns_threshold_expression 'I > 2\s(I)'
_cod_data_source_file ICA-2020-508-1196314.cif
_cod_data_source_block 4
_cod_depositor_comments
;
The following automatic conversions were performed:

data item '_exptl_crystal_density_meas' value 'not measured' was
changed to '?' -- the value is perceived as not measured.

Automatic conversion script
Id: cif_fix_values 8369 2020-08-20 11:38:08Z andrius 
;
_cod_original_sg_symbol_H-M 'P 21/n'
_cod_database_code 1564557
_shelx_space_group_comment
;
The symmetry employed for this shelxl refinement is uniquely defined
by the following loop, which should always be used as a source of
symmetry information in preference to the above space-group names.
They are only intended as comments.
;
_shelx_estimated_absorpt_t_min 0.150
_shelx_estimated_absorpt_t_max 0.374

loop_
_space_group_symop_operation_xyz
'x, y, z'
'-x+1/2, y+1/2, -z+1/2'
'-x, -y, -z'
'x-1/2, -y-1/2, z-1/2'

loop_
_atom_site_label
_atom_site_type_symbol
_atom_site_fract_x
_atom_site_fract_y
_atom_site_fract_z
_atom_site_U_iso_or_equiv
_atom_site_adp_type
_atom_site_occupancy
_atom_site_site_symmetry_order
_atom_site_calc_flag
_atom_site_refinement_flags_posn
_atom_site_refinement_flags_adp
_atom_site_refinement_flags_occupancy
_atom_site_disorder_assembly
_atom_site_disorder_group
Pt1 Pt 0.49735(3) 0.32233(2) 0.19260(2) 0.03020(10) Uani 1 1 d . . . . .
Nd1 Nd 0.43326(3) 0.43819(2) 0.36470(2) 0.02594(10) Uani 1 1 d . . . . .
O1 O 0.2032(5) 0.4742(2) 0.4619(4) 0.0383(11) Uani 1 1 d D . . . .
H1A H 0.163(7) 0.461(3) 0.512(5) 0.037(19) Uiso 1 1 d D . . . .
H1B H 0.154(9) 0.501(4) 0.438(7) 0.07(3) Uiso 1 1 d D . . . .
O11 O 0.4087(5) 0.25144(19) 0.2953(3) 0.0344(9) Uani 1 1 d . . . . .
C11 C 0.3380(6) 0.2699(3) 0.3842(5) 0.0312(12) Uani 1 1 d . . . . .
O12 O 0.3264(5) 0.33035(19) 0.4183(3) 0.0345(9) Uani 1 1 d . . . . .
C12 C 0.2598(7) 0.2146(3) 0.4486(5) 0.0357(13) Uani 1 1 d . . . . .
H12A H 0.270982 0.223157 0.529824 0.053 Uiso 1 1 calc R U . . .
H12B H 0.305802 0.170839 0.430283 0.053 Uiso 1 1 calc R U . . .
H12C H 0.151719 0.213865 0.427559 0.053 Uiso 1 1 calc R U . . .
O21 O 0.7066(5) 0.30598(19) 0.2576(3) 0.0348(9) Uani 1 1 d . . . . .
C21 C 0.7484(7) 0.3357(3) 0.3496(5) 0.0334(13) Uani 1 1 d . . . . .
O22 O 0.6700(4) 0.3772(2) 0.4019(3) 0.0348(9) Uani 1 1 d . . . . .
C22 C 0.9042(8) 0.3159(4) 0.3956(6) 0.0554(19) Uani 1 1 d . . . . .
H22A H 0.966445 0.356642 0.405886 0.083 Uiso 1 1 calc R U . . .
H22B H 0.953404 0.285322 0.342173 0.083 Uiso 1 1 calc R U . . .
H22C H 0.893257 0.292897 0.468374 0.083 Uiso 1 1 calc R U . . .
O31 O 0.5852(5) 0.38860(19) 0.0816(3) 0.0354(9) Uani 1 1 d . . . . .
C31 C 0.6199(6) 0.4489(3) 0.1132(5) 0.0311(13) Uani 1 1 d . . . . .
O32 O 0.5971(4) 0.47217(19) 0.2103(3) 0.0350(9) Uani 1 1 d . . . . .
C32 C 0.6949(7) 0.4920(3) 0.0249(5) 0.0412(15) Uani 1 1 d . . . . .
H32A H 0.804418 0.494315 0.040710 0.062 Uiso 1 1 calc R U . . .
H32B H 0.651905 0.537806 0.026416 0.062 Uiso 1 1 calc R U . . .
H32C H 0.677214 0.471982 -0.049920 0.062 Uiso 1 1 calc R U . . .
O41 O 0.2926(5) 0.3307(2) 0.1179(3) 0.0379(10) Uani 1 1 d . . . . .
C41 C 0.2009(7) 0.3783(3) 0.1489(5) 0.0356(14) Uani 1 1 d . . . . .
O42 O 0.2339(4) 0.4224(2) 0.2205(3) 0.0362(9) Uani 1 1 d . . . . .
C42 C 0.0455(7) 0.3780(4) 0.0941(6) 0.0513(17) Uani 1 1 d . . . . .
H42A H -0.030843 0.367590 0.150859 0.077 Uiso 1 1 calc R U . . .
H42B H 0.041778 0.343583 0.034463 0.077 Uiso 1 1 calc R U . . .
H42C H 0.024308 0.422654 0.061180 0.077 Uiso 1 1 calc R U . . .
O51 O 0.3381(4) 0.55308(18) 0.2896(3) 0.0303(8) Uani 1 1 d . . . . .
C51 C 0.4217(6) 0.5887(3) 0.3555(4) 0.0285(12) Uani 1 1 d . . . . .
C52 C 0.4200(7) 0.6647(3) 0.3471(5) 0.0383(14) Uani 1 1 d . . . . .
H52A H 0.474837 0.684046 0.412138 0.057 Uiso 1 1 calc R U . . .
H52B H 0.314717 0.680802 0.346432 0.057 Uiso 1 1 calc R U . . .
H52C H 0.469319 0.678680 0.277267 0.057 Uiso 1 1 calc R U . . .
O52 O 0.5091(4) 0.55890(18) 0.4275(3) 0.0291(8) Uani 1 1 d . . . . .
O61 O 0.0672(5) 0.5838(2) 0.1997(4) 0.0373(9) Uani 1 1 d . . . . .
H61 H 0.149(9) 0.568(4) 0.232(7) 0.07(3) Uiso 1 1 d . . . . .
C61 C -0.0305(6) 0.5916(3) 0.2822(5) 0.0322(13) Uani 1 1 d . . . . .
O62 O -0.0013(5) 0.5736(2) 0.3794(4) 0.0436(11) Uani 1 1 d . . . . .
C62 C -0.1777(7) 0.6239(3) 0.2485(6) 0.0410(14) Uani 1 1 d . . . . .
H62A H -0.168953 0.643746 0.173041 0.062 Uiso 1 1 calc R U . . .
H62B H -0.202550 0.659533 0.302839 0.062 Uiso 1 1 calc R U . . .
H62C H -0.258311 0.589646 0.247607 0.062 Uiso 1 1 calc R U . . .

loop_
_atom_site_aniso_label
_atom_site_aniso_U_11
_atom_site_aniso_U_22
_atom_site_aniso_U_33
_atom_site_aniso_U_23
_atom_site_aniso_U_13
_atom_site_aniso_U_12
Pt1 0.03564(16) 0.02659(15) 0.02857(15) -0.00046(9) 0.00711(10) -0.00086(10)
Nd1 0.02661(16) 0.02512(16) 0.02623(16) 0.00062(11) 0.00549(11) 0.00208(11)
O1 0.038(2) 0.042(3) 0.035(3) 0.012(2) 0.012(2) 0.008(2)
O11 0.043(2) 0.026(2) 0.035(2) 0.0013(16) 0.0096(18) -0.0047(17)
C11 0.029(3) 0.034(3) 0.031(3) 0.007(2) 0.001(2) -0.001(2)
O12 0.039(2) 0.032(2) 0.033(2) -0.0006(17) 0.0150(18) -0.0031(17)
C12 0.034(3) 0.032(3) 0.041(3) 0.006(3) 0.004(3) 0.001(2)
O21 0.038(2) 0.033(2) 0.034(2) -0.0027(17) 0.0072(18) 0.0037(17)
C21 0.034(3) 0.034(3) 0.033(3) 0.003(2) 0.004(3) 0.002(2)
O22 0.035(2) 0.035(2) 0.034(2) -0.0036(17) 0.0030(17) 0.0104(18)
C22 0.037(4) 0.073(5) 0.056(4) -0.012(4) -0.004(3) 0.022(3)
O31 0.045(2) 0.030(2) 0.032(2) 0.0051(16) 0.0147(18) 0.0012(18)
C31 0.032(3) 0.028(3) 0.034(3) 0.003(2) 0.010(2) 0.009(2)
O32 0.036(2) 0.029(2) 0.040(2) -0.0029(17) 0.0101(18) -0.0006(17)
C32 0.043(4) 0.038(3) 0.043(4) 0.005(3) 0.014(3) 0.006(3)
O41 0.047(3) 0.040(2) 0.027(2) -0.0038(17) -0.0024(19) -0.007(2)
C41 0.038(3) 0.039(3) 0.030(3) 0.010(3) 0.006(3) -0.008(3)
O42 0.033(2) 0.035(2) 0.040(2) 0.0011(18) 0.0004(18) 0.0025(18)
C42 0.038(4) 0.058(4) 0.058(4) 0.004(4) -0.007(3) -0.009(3)
O51 0.029(2) 0.028(2) 0.033(2) 0.0018(16) 0.0045(17) 0.0033(16)
C51 0.027(3) 0.034(3) 0.025(3) 0.007(2) 0.006(2) 0.005(2)
C52 0.046(4) 0.030(3) 0.039(3) 0.004(3) 0.002(3) 0.003(3)
O52 0.033(2) 0.028(2) 0.0263(19) 0.0014(16) 0.0075(16) 0.0026(16)
O61 0.034(2) 0.042(2) 0.036(2) 0.0032(19) 0.0044(19) 0.003(2)
C61 0.032(3) 0.027(3) 0.037(3) 0.000(2) 0.013(3) -0.001(2)
O62 0.037(2) 0.052(3) 0.042(3) 0.013(2) 0.0115(19) 0.010(2)
C62 0.035(3) 0.041(4) 0.047(4) 0.004(3) 0.000(3) 0.001(3)

loop_
_atom_type_symbol
_atom_type_description
_atom_type_scat_dispersion_real
_atom_type_scat_dispersion_imag
_atom_type_scat_source
C C 0.0076 0.0033 'International Tables Vol C Tables 4.2.6.8 and 6.1.1.4'
H H 0.0000 0.0000 'International Tables Vol C Tables 4.2.6.8 and 6.1.1.4'
Nd Nd -0.0599 5.1466 'International Tables Vol C Tables 4.2.6.8 and 6.1.1.4'
O O 0.0212 0.0123 'International Tables Vol C Tables 4.2.6.8 and 6.1.1.4'
Pt Pt -7.5264 8.5949 'International Tables Vol C Tables 4.2.6.8 and 6.1.1.4'

loop_
_geom_angle_atom_site_label_1
_geom_angle_atom_site_label_2
_geom_angle_atom_site_label_3
_geom_angle
_geom_angle_site_symmetry_1
_geom_angle_site_symmetry_3
O41 Pt1 O21 174.32(16) . .
O41 Pt1 O31 90.63(17) . .
O21 Pt1 O31 89.72(16) . .
O41 Pt1 O11 88.22(17) . .
O21 Pt1 O11 91.07(16) . .
O31 Pt1 O11 176.17(16) . .
O41 Pt1 Nd1 93.27(12) . .
O21 Pt1 Nd1 92.39(11) . .
O31 Pt1 Nd1 91.47(11) . .
O11 Pt1 Nd1 92.24(11) . .
O12 Nd1 O32 132.53(13) . .
O12 Nd1 O22 81.55(14) . .
O32 Nd1 O22 75.96(13) . .
O12 Nd1 O42 78.05(14) . .
O32 Nd1 O42 86.47(13) . .
O22 Nd1 O42 131.54(13) . .
O12 Nd1 O1 78.68(14) . .
O32 Nd1 O1 140.80(14) . .
O22 Nd1 O1 140.19(14) . .
O42 Nd1 O1 77.04(15) . .
O12 Nd1 O52 80.56(13) . 3_666
O32 Nd1 O52 128.08(13) . 3_666
O22 Nd1 O52 71.07(12) . 3_666
O42 Nd1 O52 145.01(13) . 3_666
O1 Nd1 O52 71.82(14) . 3_666
O12 Nd1 O51 137.87(13) . .
O32 Nd1 O51 72.06(12) . .
O22 Nd1 O51 140.35(13) . .
O42 Nd1 O51 69.23(13) . .
O1 Nd1 O51 68.87(14) . .
O52 Nd1 O51 112.27(12) 3_666 .
O12 Nd1 O52 146.92(12) . .
O32 Nd1 O52 78.97(12) . .
O22 Nd1 O52 100.79(13) . .
O42 Nd1 O52 119.85(12) . .
O1 Nd1 O52 79.01(14) . .
O52 Nd1 O52 69.43(13) 3_666 .
O51 Nd1 O52 50.70(12) . .
O12 Nd1 Pt1 66.49(9) . .
O32 Nd1 Pt1 66.23(9) . .
O22 Nd1 Pt1 66.00(9) . .
O42 Nd1 Pt1 65.57(9) . .
O1 Nd1 Pt1 132.72(12) . .
O52 Nd1 Pt1 128.49(8) 3_666 .
O51 Nd1 Pt1 118.81(8) . .
O52 Nd1 Pt1 144.68(8) . .
Nd1 O1 H1A 133(5) . .
Nd1 O1 H1B 121(7) . .
H1A O1 H1B 105(9) . .
C11 O11 Pt1 119.7(4) . .
O12 C11 O11 124.8(5) . .
O12 C11 C12 118.9(5) . .
O11 C11 C12 116.3(5) . .
C11 O12 Nd1 135.6(3) . .
C11 C12 H12A 109.5 . .
C11 C12 H12B 109.5 . .
H12A C12 H12B 109.5 . .
C11 C12 H12C 109.5 . .
H12A C12 H12C 109.5 . .
H12B C12 H12C 109.5 . .
C21 O21 Pt1 120.0(4) . .
O22 C21 O21 124.6(5) . .
O22 C21 C22 119.8(6) . .
O21 C21 C22 115.5(5) . .
C21 O22 Nd1 135.7(4) . .
C21 C22 H22A 109.5 . .
C21 C22 H22B 109.5 . .
H22A C22 H22B 109.5 . .
C21 C22 H22C 109.5 . .
H22A C22 H22C 109.5 . .
H22B C22 H22C 109.5 . .
C31 O31 Pt1 120.2(3) . .
O32 C31 O31 124.4(5) . .
O32 C31 C32 120.4(5) . .
O31 C31 C32 115.2(5) . .
C31 O32 Nd1 133.6(4) . .
C31 C32 H32A 109.5 . .
C31 C32 H32B 109.5 . .
H32A C32 H32B 109.5 . .
C31 C32 H32C 109.5 . .
H32A C32 H32C 109.5 . .
H32B C32 H32C 109.5 . .
C41 O41 Pt1 119.7(4) . .
O42 C41 O41 124.0(6) . .
O42 C41 C42 119.8(6) . .
O41 C41 C42 116.1(6) . .
C41 O42 Nd1 136.1(4) . .
C41 C42 H42A 109.5 . .
C41 C42 H42B 109.5 . .
H42A C42 H42B 109.5 . .
C41 C42 H42C 109.5 . .
H42A C42 H42C 109.5 . .
H42B C42 H42C 109.5 . .
C51 O51 Nd1 95.3(3) . .
O51 C51 O52 119.3(5) . .
O51 C51 C52 120.3(5) . .
O52 C51 C52 120.4(5) . .
C51 C52 H52A 109.5 . .
C51 C52 H52B 109.5 . .
H52A C52 H52B 109.5 . .
C51 C52 H52C 109.5 . .
H52A C52 H52C 109.5 . .
H52B C52 H52C 109.5 . .
C51 O52 Nd1 138.8(3) . 3_666
C51 O52 Nd1 94.7(3) . .
Nd1 O52 Nd1 110.57(13) 3_666 .
C61 O61 H61 105(5) . .
O62 C61 O61 122.0(5) . .
O62 C61 C62 122.8(5) . .
O61 C61 C62 115.2(5) . .
C61 C62 H62A 109.5 . .
C61 C62 H62B 109.5 . .
H62A C62 H62B 109.5 . .
C61 C62 H62C 109.5 . .
H62A C62 H62C 109.5 . .
H62B C62 H62C 109.5 . .

loop_
_geom_bond_atom_site_label_1
_geom_bond_atom_site_label_2
_geom_bond_distance
_geom_bond_site_symmetry_2
Pt1 O41 2.002(4) .
Pt1 O21 2.011(4) .
Pt1 O31 2.017(4) .
Pt1 O11 2.019(4) .
Pt1 Nd1 3.1205(5) .
Nd1 O12 2.416(4) .
Nd1 O32 2.441(4) .
Nd1 O22 2.441(4) .
Nd1 O42 2.449(4) .
Nd1 O1 2.451(4) .
Nd1 O52 2.505(4) 3_666
Nd1 O51 2.571(4) .
Nd1 O52 2.580(4) .
O1 H1A 0.74(5) .
O1 H1B 0.74(5) .
O11 C11 1.285(7) .
C11 O12 1.265(7) .
C11 C12 1.503(8) .
C12 H12A 0.9800 .
C12 H12B 0.9800 .
C12 H12C 0.9800 .
O21 C21 1.286(7) .
C21 O22 1.242(7) .
C21 C22 1.518(9) .
C22 H22A 0.9800 .
C22 H22B 0.9800 .
C22 H22C 0.9800 .
O31 C31 1.283(7) .
C31 O32 1.257(7) .
C31 C32 1.509(8) .
C32 H32A 0.9800 .
C32 H32B 0.9800 .
C32 H32C 0.9800 .
O41 C41 1.297(7) .
C41 O42 1.245(7) .
C41 C42 1.505(9) .
C42 H42A 0.9800 .
C42 H42B 0.9800 .
C42 H42C 0.9800 .
O51 C51 1.275(7) .
C51 O52 1.282(6) .
C51 C52 1.504(8) .
C52 H52A 0.9800 .
C52 H52B 0.9800 .
C52 H52C 0.9800 .
O61 C61 1.321(7) .
O61 H61 0.87(8) .
C61 O62 1.228(7) .
C61 C62 1.493(8) .
C62 H62A 0.9800 .
C62 H62B 0.9800 .
C62 H62C 0.9800 .

loop_
_geom_hbond_atom_site_label_D
_geom_hbond_atom_site_label_H
_geom_hbond_atom_site_label_A
_geom_hbond_distance_DH
_geom_hbond_distance_HA
_geom_hbond_distance_DA
_geom_hbond_angle_DHA
_geom_hbond_site_symmetry_A
_geom_hbond_publ_flag
O1 H1A O62 0.74(5) 2.05(5) 2.773(6) 164(7) 3_566 yes
O1 H1B O62 0.74(5) 2.09(5) 2.827(6) 175(10) . yes
O61 H61 O51 0.87(8) 1.82(8) 2.666(6) 167(8) . yes

loop_
_geom_torsion_atom_site_label_1
_geom_torsion_atom_site_label_2
_geom_torsion_atom_site_label_3
_geom_torsion_atom_site_label_4
_geom_torsion
_geom_torsion_site_symmetry_1
_geom_torsion_site_symmetry_2
_geom_torsion_site_symmetry_3
_geom_torsion_site_symmetry_4
Pt1 O11 C11 O12 -4.7(8) . . . .
Pt1 O11 C11 C12 173.0(4) . . . .
O11 C11 O12 Nd1 -7.5(9) . . . .
C12 C11 O12 Nd1 174.8(4) . . . .
Pt1 O21 C21 O22 -2.9(8) . . . .
Pt1 O21 C21 C22 175.8(4) . . . .
O21 C21 O22 Nd1 -9.9(9) . . . .
C22 C21 O22 Nd1 171.4(5) . . . .
Pt1 O31 C31 O32 -3.3(8) . . . .
Pt1 O31 C31 C32 175.8(4) . . . .
O31 C31 O32 Nd1 -18.5(9) . . . .
C32 C31 O32 Nd1 162.5(4) . . . .
Pt1 O41 C41 O42 3.2(7) . . . .
Pt1 O41 C41 C42 -176.0(4) . . . .
O41 C41 O42 Nd1 -14.8(9) . . . .
C42 C41 O42 Nd1 164.4(4) . . . .
Nd1 O51 C51 O52 -1.3(5) . . . .
Nd1 O51 C51 C52 177.5(4) . . . .
O51 C51 O52 Nd1 -127.7(5) . . . 3_666
C52 C51 O52 Nd1 53.5(7) . . . 3_666
O51 C51 O52 Nd1 1.3(5) . . . .
C52 C51 O52 Nd1 -177.5(4) . . . .
